data_4104609
loop_
_publ_author_name
'Mijoon Lee'
'Weilie Zhang'
'Dusan Hesek'
'Bruce C. Noll'
'Bill Boggess'
'Shahriar Mobashery'

_publ_contact_author_address
;University of Notre Dame
Department of Chemistry and Biochemistry
251 Nieuwland Science Hall
Notre Dame, IN 46556-5670
USA
;
_publ_contact_author_email mobashery@nd.edu
_publ_contact_author_fax 1(574)6316652
_publ_contact_author_name 'Professor Shahriar Mobashery'
_publ_contact_author_phone 1(574)6312933
_publ_section_title
;
 Bacterial AmpD at the Crossroads of Peptidoglycan Recycling and
 Manifestation of Antibiotic Resistance
;
_journal_name_full 'Journal of the American Chemical Society'
_journal_page_first 8742
_journal_page_last 8743
_journal_paper_doi 10.1021/ja9025566
_journal_volume 131
_journal_year 2009
_chemical_absolute_configuration ad
_chemical_compound_source synthesized
_chemical_formula_moiety 'C12 H19 N O7'
_chemical_formula_sum 'C12 H19 N O7'
_chemical_formula_weight 289.28
_chemical_name_common
;2-Acetamido-1,6-anhydro-4-O-benzyl-2-deoxy-3-O-
[(1R)-1-(methoxycarbonyl)ethyl]-\b-D-glucopyranose
;
_space_group_IT_number 4
_symmetry_cell_setting monoclinic
_symmetry_Int_Tables_number 4
_symmetry_space_group_name_Hall 'P 2yb'
_symmetry_space_group_name_H-M 'P 1 21 1'
_atom_sites_solution_hydrogens geom
_atom_sites_solution_primary direct
_atom_sites_solution_secondary difmap
_audit_creation_method SHELXL-97
_cell_angle_alpha 90.00
_cell_angle_beta 108.775(1)
_cell_angle_gamma 90.00
_cell_formula_units_Z 2
_cell_length_a 6.3338(1)
_cell_length_b 15.4559(3)
_cell_length_c 7.2741(2)
_cell_measurement_reflns_used 4116
_cell_measurement_temperature 100(2)
_cell_measurement_theta_max 68.61
_cell_measurement_theta_min 5.73
_cell_volume 674.20(3)
_computing_cell_refinement 'APEX2/SAINT (Bruker, 2007)'
_computing_data_collection 'APEX2 (Bruker, 2007)'
_computing_data_reduction 'SAINT/XPREP (Bruker, 2007; Sheldrick, 2008)'
_computing_molecular_graphics 'XP (Sheldrick, 2008)'
_computing_publication_material 'XCIF (Sheldrick, 2008)/enCIFer (CCDC, 2005)'
_computing_structure_refinement 'XL (Sheldrick, 2008)'
_computing_structure_solution 'XS (Sheldrick, 2008)'
_diffrn_ambient_temperature 100(2)
_diffrn_detector_area_resol_mean 8.33
_diffrn_measured_fraction_theta_full 0.951
_diffrn_measured_fraction_theta_max 0.951
_diffrn_measurement_device_type 'Bruker SMART Apex CCD diffractometer'
_diffrn_measurement_method '\f and \w scans'
_diffrn_radiation_monochromator graphite
_diffrn_radiation_probe x-ray
_diffrn_radiation_type CuK\a
_diffrn_radiation_wavelength 1.54178
_diffrn_reflns_av_R_equivalents 0.0131
_diffrn_reflns_av_sigmaI/netI 0.0209
_diffrn_reflns_limit_h_max 7
_diffrn_reflns_limit_h_min -7
_diffrn_reflns_limit_k_max 17
_diffrn_reflns_limit_k_min -15
_diffrn_reflns_limit_l_max 8
_diffrn_reflns_limit_l_min -8
_diffrn_reflns_number 4291
_diffrn_reflns_theta_full 69.18
_diffrn_reflns_theta_max 69.18
_diffrn_reflns_theta_min 5.72
_diffrn_source 'fine-focus sealed tube'
_diffrn_source_type 'Siemens KFFCU2K-90'
_exptl_absorpt_coefficient_mu 1.006
_exptl_absorpt_correction_T_max 0.8341
_exptl_absorpt_correction_T_min 0.6492
_exptl_absorpt_correction_type multi-scan
_exptl_absorpt_process_details 'Sheldrick, G. M. (2007). SADABS. University of G\"ottingen, Germany.'
_exptl_crystal_colour 'clear colorless'
_exptl_crystal_density_diffrn 1.425
_exptl_crystal_description parallelepiped
_exptl_crystal_F_000 308
_exptl_crystal_size_max 0.47
_exptl_crystal_size_mid 0.28
_exptl_crystal_size_min 0.19
_refine_diff_density_max 0.244
_refine_diff_density_min -0.151
_refine_diff_density_rms 0.034
_refine_ls_abs_structure_details 'Flack H D (1983), Acta Cryst. A39, 876-881'
_refine_ls_abs_structure_Flack 0.11(15)
_refine_ls_extinction_coef 0.0065(10)
_refine_ls_extinction_expression Fc^*^=kFc[1+0.001xFc^2^\l^3^/sin(2\q)]^-1/4^
_refine_ls_extinction_method SHELXL
_refine_ls_goodness_of_fit_ref 1.060
_refine_ls_hydrogen_treatment mixed
_refine_ls_matrix_type full
_refine_ls_number_parameters 190
_refine_ls_number_reflns 2072
_refine_ls_number_restraints 1
_refine_ls_restrained_S_all 1.060
_refine_ls_R_factor_all 0.0264
_refine_ls_R_factor_gt 0.0264
_refine_ls_shift/su_max 0.002
_refine_ls_shift/su_mean 0.000
_refine_ls_structure_factor_coef Fsqd
_refine_ls_weighting_details 'calc w=1/[\s^2^(Fo^2^)+(0.0365P)^2^+0.1927P] where P=(Fo^2^+2Fc^2^)/3'
_refine_ls_weighting_scheme calc
_refine_ls_wR_factor_gt 0.0684
_refine_ls_wR_factor_ref 0.0684
_reflns_number_gt 2070
_reflns_number_total 2072
_reflns_threshold_expression >2sigma(I)
_cod_data_source_file ja9025566_si_001.cif
_cod_data_source_block compound_11
_cod_original_sg_symbol_H-M 'P 21'
_cod_database_code 4104609

loop_
_symmetry_equiv_pos_as_xyz
'x, y, z'
'-x, y+1/2, -z'

loop_
_atom_site_label
_atom_site_type_symbol
_atom_site_fract_x
_atom_site_fract_y
_atom_site_fract_z
_atom_site_U_iso_or_equiv
_atom_site_adp_type
_atom_site_occupancy
_atom_site_symmetry_multiplicity
_atom_site_calc_flag
_atom_site_refinement_flags
N1 N 0.4101(2) 0.15649(10) 0.62816(19) 0.0206(3) Uani 1 1 d .
H1N H 0.321(3) 0.1212(15) 0.559(3) 0.018(5) Uiso 1 1 d .
O1 O 0.6058(2) 0.30142(8) 0.31291(17) 0.0249(3) Uani 1 1 d .
O3 O 0.25177(19) 0.37266(8) 0.43915(17) 0.0220(3) Uani 1 1 d .
O4 O 0.00526(19) 0.16533(8) 0.25847(15) 0.0230(3) Uani 1 1 d .
H4O H -0.0997 0.1542 0.1564 0.035 Uiso 1 1 calc R
O5 O 0.44649(19) 0.16888(8) 0.25046(15) 0.0226(3) Uani 1 1 d .
O8 O 0.7037(2) 0.17385(9) 0.89828(16) 0.0268(3) Uani 1 1 d .
O11 O 0.1305(3) 0.39132(12) 0.7676(2) 0.0470(4) Uani 1 1 d .
O12 O -0.1779(2) 0.46326(8) 0.60113(17) 0.0254(3) Uani 1 1 d .
C1 C 0.5733(3) 0.22332(11) 0.4015(2) 0.0214(4) Uani 1 1 d .
H1 H 0.7203 0.1958 0.4709 0.026 Uiso 1 1 calc R
C2 C 0.4424(3) 0.23929(11) 0.5436(2) 0.0196(3) Uani 1 1 d .
H2 H 0.5315 0.2784 0.6499 0.024 Uiso 1 1 calc R
C3 C 0.2148(3) 0.28158(11) 0.4413(2) 0.0194(3) Uani 1 1 d .
H3 H 0.1135 0.2699 0.5193 0.023 Uiso 1 1 calc R
C4 C 0.1072(3) 0.24479(11) 0.2354(2) 0.0203(3) Uani 1 1 d .
H4 H -0.0086 0.2858 0.1562 0.024 Uiso 1 1 calc R
C5 C 0.2821(3) 0.22832(11) 0.1345(2) 0.0229(4) Uani 1 1 d .
H5 H 0.2108 0.2051 0.0004 0.028 Uiso 1 1 calc R
C6 C 0.4266(3) 0.30741(12) 0.1316(2) 0.0258(4) Uani 1 1 d .
H6A H 0.4839 0.3050 0.0201 0.031 Uiso 1 1 calc R
H6B H 0.3413 0.3617 0.1243 0.031 Uiso 1 1 calc R
C7 C 0.4906(3) 0.04346(12) 0.8701(2) 0.0248(4) Uani 1 1 d .
H7A H 0.3706 0.0508 0.9265 0.037 Uiso 1 1 calc R
H7B H 0.6230 0.0201 0.9686 0.037 Uiso 1 1 calc R
H7C H 0.4421 0.0033 0.7602 0.037 Uiso 1 1 calc R
C8 C 0.5461(3) 0.12966(12) 0.8009(2) 0.0206(3) Uani 1 1 d .
C9 C 0.0628(3) 0.42382(11) 0.4279(2) 0.0212(4) Uani 1 1 d .
H9 H -0.0695 0.4018 0.3214 0.025 Uiso 1 1 calc R
C10 C 0.1173(3) 0.51527(12) 0.3808(3) 0.0281(4) Uani 1 1 d .
H10A H 0.1256 0.5170 0.2487 0.042 Uiso 1 1 calc R
H10B H 0.2610 0.5330 0.4731 0.042 Uiso 1 1 calc R
H10C H 0.0005 0.5549 0.3904 0.042 Uiso 1 1 calc R
C11 C 0.0134(3) 0.42256(11) 0.6200(2) 0.0232(4) Uani 1 1 d .
C12 C -0.2463(3) 0.46620(13) 0.7724(3) 0.0306(4) Uani 1 1 d .
H12A H -0.1437 0.5032 0.8705 0.046 Uiso 1 1 calc R
H12B H -0.2441 0.4076 0.8245 0.046 Uiso 1 1 calc R
H12C H -0.3977 0.4898 0.7382 0.046 Uiso 1 1 calc R

loop_
_atom_site_aniso_label
_atom_site_aniso_U_11
_atom_site_aniso_U_22
_atom_site_aniso_U_33
_atom_site_aniso_U_23
_atom_site_aniso_U_13
_atom_site_aniso_U_12
N1 0.0194(7) 0.0215(8) 0.0202(6) -0.0021(6) 0.0053(5) -0.0045(6)
O1 0.0257(6) 0.0212(7) 0.0318(6) 0.0027(5) 0.0149(5) -0.0015(5)
O3 0.0178(6) 0.0205(6) 0.0301(6) -0.0042(5) 0.0111(5) -0.0002(5)
O4 0.0201(6) 0.0226(6) 0.0233(5) 0.0012(5) 0.0025(4) -0.0039(5)
O5 0.0262(6) 0.0201(6) 0.0241(5) -0.0003(5) 0.0117(5) 0.0013(5)
O8 0.0257(7) 0.0303(7) 0.0207(5) -0.0005(5) 0.0020(5) -0.0021(5)
O11 0.0499(9) 0.0670(12) 0.0250(7) 0.0061(7) 0.0135(6) 0.0310(8)
O12 0.0242(6) 0.0306(7) 0.0239(6) -0.0015(5) 0.0112(5) 0.0054(5)
C1 0.0193(9) 0.0181(9) 0.0285(8) 0.0011(6) 0.0100(7) -0.0002(6)
C2 0.0177(8) 0.0212(9) 0.0193(7) -0.0007(6) 0.0051(6) -0.0023(6)
C3 0.0177(8) 0.0213(9) 0.0214(8) -0.0022(6) 0.0092(6) -0.0003(6)
C4 0.0203(8) 0.0195(9) 0.0198(7) 0.0012(6) 0.0049(6) -0.0001(6)
C5 0.0298(9) 0.0219(9) 0.0183(7) 0.0004(6) 0.0093(7) 0.0021(7)
C6 0.0332(10) 0.0234(10) 0.0264(8) 0.0029(7) 0.0171(7) 0.0010(7)
C7 0.0270(9) 0.0279(10) 0.0214(8) 0.0025(7) 0.0105(7) 0.0012(7)
C8 0.0209(9) 0.0249(9) 0.0190(7) -0.0029(6) 0.0107(6) 0.0018(7)
C9 0.0176(8) 0.0225(10) 0.0248(8) -0.0028(6) 0.0086(6) 0.0001(7)
C10 0.0257(9) 0.0227(10) 0.0400(10) 0.0005(7) 0.0164(8) 0.0009(7)
C11 0.0233(9) 0.0229(9) 0.0240(9) -0.0029(6) 0.0083(7) 0.0017(7)
C12 0.0348(10) 0.0341(11) 0.0299(9) -0.0023(8) 0.0201(8) 0.0027(8)

loop_
_atom_type_symbol
_atom_type_description
_atom_type_scat_dispersion_real
_atom_type_scat_dispersion_imag
_atom_type_scat_source
C C 0.0181 0.0091 'International Tables Vol C Tables 4.2.6.8 and 6.1.1.4'
H H 0.0000 0.0000 'International Tables Vol C Tables 4.2.6.8 and 6.1.1.4'
N N 0.0311 0.0180 'International Tables Vol C Tables 4.2.6.8 and 6.1.1.4'
O O 0.0492 0.0322 'International Tables Vol C Tables 4.2.6.8 and 6.1.1.4'

loop_
_geom_angle_atom_site_label_1
_geom_angle_atom_site_label_2
_geom_angle_atom_site_label_3
_geom_angle
C8 N1 C2 122.01(14)
C8 N1 H1N 118.3(14)
C2 N1 H1N 118.7(14)
C1 O1 C6 106.54(13)
C9 O3 C3 114.39(12)
C4 O4 H4O 109.5
C1 O5 C5 101.46(13)
C11 O12 C12 116.17(14)
O5 C1 O1 106.51(13)
O5 C1 C2 108.90(13)
O1 C1 C2 110.99(13)
O5 C1 H1 110.1
O1 C1 H1 110.1
C2 C1 H1 110.1
N1 C2 C1 108.71(13)
N1 C2 C3 109.80(13)
C1 C2 C3 111.50(12)
N1 C2 H2 108.9
C1 C2 H2 108.9
C3 C2 H2 108.9
O3 C3 C2 107.01(13)
O3 C3 C4 112.07(13)
C2 C3 C4 111.45(13)
O3 C3 H3 108.7
C2 C3 H3 108.7
C4 C3 H3 108.7
O4 C4 C5 109.77(13)
O4 C4 C3 106.23(12)
C5 C4 C3 111.40(13)
O4 C4 H4 109.8
C5 C4 H4 109.8
C3 C4 H4 109.8
O5 C5 C6 101.23(14)
O5 C5 C4 108.82(12)
C6 C5 C4 113.64(14)
O5 C5 H5 110.9
C6 C5 H5 110.9
C4 C5 H5 110.9
O1 C6 C5 103.56(13)
O1 C6 H6A 111.0
C5 C6 H6A 111.0
O1 C6 H6B 111.0
C5 C6 H6B 111.0
H6A C6 H6B 109.0
C8 C7 H7A 109.5
C8 C7 H7B 109.5
H7A C7 H7B 109.5
C8 C7 H7C 109.5
H7A C7 H7C 109.5
H7B C7 H7C 109.5
O8 C8 N1 121.77(16)
O8 C8 C7 122.20(15)
N1 C8 C7 116.01(15)
O3 C9 C10 106.48(13)
O3 C9 C11 111.01(13)
C10 C9 C11 110.25(14)
O3 C9 H9 109.7
C10 C9 H9 109.7
C11 C9 H9 109.7
C9 C10 H10A 109.5
C9 C10 H10B 109.5
H10A C10 H10B 109.5
C9 C10 H10C 109.5
H10A C10 H10C 109.5
H10B C10 H10C 109.5
O11 C11 O12 124.39(16)
O11 C11 C9 125.28(16)
O12 C11 C9 110.31(14)
O12 C12 H12A 109.5
O12 C12 H12B 109.5
H12A C12 H12B 109.5
O12 C12 H12C 109.5
H12A C12 H12C 109.5
H12B C12 H12C 109.5

loop_
_geom_bond_atom_site_label_1
_geom_bond_atom_site_label_2
_geom_bond_distance
N1 C8 1.340(2)
N1 C2 1.463(2)
N1 H1N 0.83(2)
O1 C1 1.414(2)
O1 C6 1.440(2)
O3 C9 1.415(2)
O3 C3 1.428(2)
O4 C4 1.422(2)
O4 H4O 0.8400
O5 C1 1.411(2)
O5 C5 1.440(2)
O8 C8 1.228(2)
O11 C11 1.193(2)
O12 C11 1.333(2)
O12 C12 1.445(2)
C1 C2 1.539(2)
C1 H1 1.0000
C2 C3 1.539(2)
C2 H2 1.0000
C3 C4 1.541(2)
C3 H3 1.0000
C4 C5 1.535(2)
C4 H4 1.0000
C5 C6 1.531(3)
C5 H5 1.0000
C6 H6A 0.9900
C6 H6B 0.9900
C7 C8 1.505(2)
C7 H7A 0.9800
C7 H7B 0.9800
C7 H7C 0.9800
C9 C10 1.520(3)
C9 C11 1.527(2)
C9 H9 1.0000
C10 H10A 0.9800
C10 H10B 0.9800
C10 H10C 0.9800
C12 H12A 0.9800
C12 H12B 0.9800
C12 H12C 0.9800

loop_
_geom_hbond_atom_site_label_D
_geom_hbond_atom_site_label_H
_geom_hbond_distance_DH
_geom_hbond_distance_HA
_geom_hbond_angle_DHA
_geom_hbond_distance_DA
_geom_hbond_atom_site_label_A
_geom_hbond_site_symmetry_A
N1 H1N 0.83(2) 2.54(2) 122.7(19) 3.0638(17) O4 1_555
O4 H4O 0.840 1.914 156 2.7035(16) O8 1_454

loop_
_geom_torsion_atom_site_label_1
_geom_torsion_atom_site_label_2
_geom_torsion_atom_site_label_3
_geom_torsion_atom_site_label_4
_geom_torsion
C5 O5 C1 O1 -43.30(14)
C5 O5 C1 C2 76.46(15)
C6 O1 C1 O5 24.11(16)
C6 O1 C1 C2 -94.29(14)
C8 N1 C2 C1 96.25(17)
C8 N1 C2 C3 -141.54(14)
O5 C1 C2 N1 62.05(16)
O1 C1 C2 N1 178.99(13)
O5 C1 C2 C3 -59.12(18)
O1 C1 C2 C3 57.82(17)
C9 O3 C3 C2 -154.79(12)
C9 O3 C3 C4 82.75(16)
N1 C2 C3 O3 154.77(12)
C1 C2 C3 O3 -84.70(15)
N1 C2 C3 C4 -82.39(16)
C1 C2 C3 C4 38.15(18)
O3 C3 C4 O4 -158.84(12)
C2 C3 C4 O4 81.27(16)
O3 C3 C4 C5 81.67(16)
C2 C3 C4 C5 -38.23(18)
C1 O5 C5 C6 43.54(14)
C1 O5 C5 C4 -76.42(15)
O4 C4 C5 O5 -58.98(16)
C3 C4 C5 O5 58.39(18)
O4 C4 C5 C6 -170.93(13)
C3 C4 C5 C6 -53.56(18)
C1 O1 C6 C5 3.84(16)
O5 C5 C6 O1 -29.31(15)
C4 C5 C6 O1 87.17(16)
C2 N1 C8 O8 0.9(2)
C2 N1 C8 C7 179.39(13)
C3 O3 C9 C10 -167.33(13)
C3 O3 C9 C11 72.66(17)
C12 O12 C11 O11 -2.0(3)
C12 O12 C11 C9 179.42(14)
O3 C9 C11 O11 8.0(3)
C10 C9 C11 O11 -109.7(2)
O3 C9 C11 O12 -173.40(14)
C10 C9 C11 O12 68.85(19)
